data_7034583
loop_
_publ_author_name
'Zhang, Zhi-Hui'
'Liu, Jiewei'
'Wan, Li-Qi'
'Jiang, Fang-Ru'
'Lam, Chi-Keung'
'Ye, Bao-Hui'
'Qiao, Zhengping'
'Chao, Hsiu-Yi'

_publ_section_title
;
 Synthesis, characterization, photophysics, and anion binding properties
 of platinum(ii) acetylide complexes with urea group.
;
_journal_issue 17
_journal_name_full 'Dalton transactions (Cambridge, England : 2003)'
_journal_page_first 7785
_journal_page_last 7796
_journal_paper_doi 10.1039/c5dt00307e
_journal_volume 44
_journal_year 2015
_chemical_formula_moiety 'C42 H46 N5 O Pt, C F3 O3 S, C4 H8 O, C3 H7 N O'
_chemical_formula_sum 'C50 H61 F3 N6 O6 Pt S'
_chemical_formula_weight 1126.19
_chemical_name_systematic
;
 ?
;
_space_group_crystal_system monoclinic
_space_group_IT_number 14
_space_group_name_Hall '-P 2yn'
_space_group_name_H-M_alt 'P 1 21/n 1'
_symmetry_space_group_name_Hall '-P 2yn'
_symmetry_space_group_name_H-M 'P 1 21/n 1'
_atom_sites_solution_hydrogens geom
_audit_creation_date 2015-03-17
_audit_creation_method
;
Olex2 1.2
(compiled 2015.01.26 svn.r3150 for OlexSys, GUI svn.r4998)
;
_audit_update_record
;
2015-03-17 deposited with the CCDC.
2015-03-23 downloaded from the CCDC.
;
_cell_angle_alpha 90
_cell_angle_beta 112.253(3)
_cell_angle_gamma 90
_cell_formula_units_Z 4
_cell_length_a 12.1155(3)
_cell_length_b 29.9363(5)
_cell_length_c 15.1278(4)
_cell_measurement_reflns_used 7758
_cell_measurement_temperature 298(2)
_cell_measurement_theta_max ?1.359
_cell_measurement_theta_min 23.765
_cell_volume 5078.1(2)
_computing_cell_refinement CrysAlisPro
_computing_data_collection CrysAlisPro
_computing_data_reduction CrysAlisPro
_computing_molecular_graphics 'Olex2 (Dolomanov et al., 2009)'
_computing_publication_material 'Olex2 (Dolomanov et al., 2009)'
_computing_structure_refinement 'SHELXL-2013 (Sheldrick, 2013)'
_computing_structure_solution 'SHELXS-2013 (Sheldrick, 2013)'
_diffrn_ambient_temperature 298(2)
_diffrn_measured_fraction_theta_full 0.844
_diffrn_measured_fraction_theta_max 0.996
_diffrn_measurement_device_type 'Oxford Gemini S Ultra CCD area detector'
_diffrn_measurement_method 'phi and omega scans'
_diffrn_radiation_type MoK\a
_diffrn_radiation_wavelength 0.710
_diffrn_reflns_av_R_equivalents 0.0659
_diffrn_reflns_av_unetI/netI 0.0567
_diffrn_reflns_Laue_measured_fraction_full 0.844
_diffrn_reflns_Laue_measured_fraction_max 0.996
_diffrn_reflns_limit_h_max 13
_diffrn_reflns_limit_h_min -13
_diffrn_reflns_limit_k_max 33
_diffrn_reflns_limit_k_min -33
_diffrn_reflns_limit_l_max 17
_diffrn_reflns_limit_l_min -16
_diffrn_reflns_number 27099
_diffrn_reflns_point_group_measured_fraction_full 0.844
_diffrn_reflns_point_group_measured_fraction_max 0.996
_diffrn_reflns_theta_full 25.214
_diffrn_reflns_theta_max 23.765
_diffrn_reflns_theta_min 1.359
_diffrn_source 'fine-focus sealed tube'
_exptl_absorpt_coefficient_mu 2.868
_exptl_absorpt_correction_T_max 0.8467
_exptl_absorpt_correction_T_min 0.5977
_exptl_absorpt_correction_type multi-scan
_exptl_absorpt_process_details CrysAlisPro
_exptl_crystal_colour red
_exptl_crystal_density_diffrn 1.473
_exptl_crystal_density_method 'not measured'
_exptl_crystal_description block
_exptl_crystal_F_000 2288
_exptl_crystal_size_max 0.2
_exptl_crystal_size_mid 0.14
_exptl_crystal_size_min 0.06
_refine_diff_density_max 1.492
_refine_diff_density_min -1.598
_refine_diff_density_rms 0.156
_refine_ls_extinction_method none
_refine_ls_goodness_of_fit_ref 1.047
_refine_ls_hydrogen_treatment constr
_refine_ls_matrix_type full
_refine_ls_number_parameters 588
_refine_ls_number_reflns 7758
_refine_ls_number_restraints 48
_refine_ls_restrained_S_all 1.046
_refine_ls_R_factor_all 0.0581
_refine_ls_R_factor_gt 0.0545
_refine_ls_shift/su_max 0.001
_refine_ls_shift/su_mean 0.000
_refine_ls_structure_factor_coef Fsqd
_refine_ls_weighting_details 'w=1/[\s^2^(Fo^2^)+(0.1010P)^2^+2.2539P] where P=(Fo^2^+2Fc^2^)/3'
_refine_ls_weighting_scheme calc
_refine_ls_wR_factor_gt 0.1390
_refine_ls_wR_factor_ref 0.1451
_reflns_Friedel_coverage 0.000
_reflns_number_gt 7006
_reflns_number_total 7758
_reflns_threshold_expression 'I > 2\s(I)'
_cod_data_source_file c5dt00307e2.cif
_cod_data_source_block P
_cod_depositor_comments 'Adding full bibliography for 7034583--7034586.cif.'
_cod_database_code 7034583
_shelxl_version_number 2013-4
_shelx_space_group_comment
;
The symmetry employed for this shelxl refinement is uniquely defined
by the following loop, which should always be used as a source of
symmetry information in preference to the above space-group names.
They are only intended as comments.
;
_shelx_estimated_absorpt_t_max 0.847
_shelx_estimated_absorpt_t_min 0.598
_olex2_refinement_description
;
1. Others
 Fixed Uiso: H19(0.055) H22(0.057) H34(0.074) H13(0.057) H26A(0.16) H26B(0.16)
 H26C(0.16) H31(0.078) H35(0.073) H38(0.077) H32(0.078) H3(0.077) H5(0.07)
 H18A(0.1) H18B(0.1) H18C(0.1) H17A(0.106) H17B(0.106) H17C(0.106) H29(0.063)
 H28(0.066) H16A(0.122) H16B(0.122) H16C(0.122) H4(0.067) H4A(0.087) H39(0.086)
 H10(0.066) H41(0.093) H42(0.078) H40(0.092) H27A(0.137) H27B(0.137)
 H27C(0.137) H25A(0.159) H25B(0.159) H25C(0.159) H47A(0.13) H47B(0.13)
 H44A(0.161) H44B(0.161) H46A(0.173) H46B(0.173) H45A(0.202) H45B(0.202)
 H50A(0.364) H50B(0.364) H50C(0.364) H48A(0.33) H48B(0.33) H48C(0.33)
 H49(0.173) H7A(0.178) H7B(0.178) H7C(0.178) H8A(0.174) H8B(0.174) H8C(0.174)
 H9A(0.187) H9B(0.187) H9C(0.187) H7AA(0.19) H7AB(0.19) H7AC(0.19) H8AA(0.176)
 H8AB(0.176) H8AC(0.176) H9AA(0.155) H9AB(0.155) H9AC(0.155)
 Fixed X: H19(0.6609) H22(0.7) H34(0.3322) H13(0.5277) H26A(0.909)
 H26B(0.9545) H26C(0.9089) H31(0.3413) H35(0.3835) H38(0.1485) H32(0.2817)
 H3(0.3611) H5(0.2627) H18A(0.8171) H18B(0.8077) H18C(0.8146) H17A(0.654)
 H17B(0.5272) H17C(0.63) H29(0.5407) H28(0.6432) H16A(0.621) H16B(0.5138)
 H16C(0.6316) H4(0.2784) H4A(0.3146) H39(0.0748) H10(0.4436) H41(0.1533)
 H42(0.2278) H40(0.0786) H27A(0.7837) H27B(0.6729) H27C(0.8007) H25A(0.7984)
 H25B(0.6702) H25C(0.7794) H47A(0.3436) H47B(0.305) H44A(0.62) H44B(0.5106)
 H46A(0.3708) H46B(0.4445) H45A(0.5263) H45B(0.5994) H50A(0.9908) H50B(1.0953)
 H50C(0.9929) H48A(1.2253) H48B(1.134) H48C(1.2359) H49(1.048) H7A(0.1714)
 H7B(0.1906) H7C(0.1993) H8A(0.3962) H8B(0.3823) H8C(0.496) H9A(0.3523)
 H9B(0.3705) H9C(0.475) H7AA(0.1849) H7AB(0.2895) H7AC(0.2719) H8AA(0.4965)
 H8AB(0.4501) H8AC(0.5147) H9AA(0.2558) H9AB(0.2091) H9AC(0.3294)
 Fixed Y: H19(0.3875) H22(0.4446) H34(0.4157) H13(0.262) H26A(0.4838)
 H26B(0.5172) H26C(0.4697) H31(0.2819) H35(0.4136) H38(0.2562) H32(0.2837)
 H3(0.2542) H5(0.365) H18A(0.3167) H18B(0.2925) H18C(0.3448) H17A(0.3885)
 H17B(0.3679) H17C(0.3593) H29(0.4235) H28(0.4877) H16A(0.2819) H16B(0.2797)
 H16C(0.2535) H4(0.3817) H4A(0.1823) H39(0.2275) H10(0.2057) H41(0.3394)
 H42(0.3693) H40(0.2677) H27A(0.5405) H27B(0.5578) H27C(0.5758) H25A(0.5586)
 H25B(0.5377) H25C(0.5103) H47A(0.2159) H47B(0.1668) H44A(0.1523) H44B(0.1197)
 H46A(0.1483) H46B(0.1929) H45A(0.1145) H45B(0.1593) H50A(0.5543) H50B(0.5252)
 H50C(0.5026) H48A(0.5022) H48B(0.4709) H48C(0.4941) H49(0.588) H7A(0.146)
 H7B(0.134) H7C(0.0967) H8A(0.0746) H8B(0.1111) H8C(0.1106) H9A(0.1419)
 H9B(0.0927) H9C(0.1273) H7AA(0.1233) H7AB(0.1229) H7AC(0.0824) H8AA(0.1207)
 H8AB(0.0821) H8AC(0.1234) H9AA(0.1673) H9AB(0.1189) H9AC(0.1259)
 Fixed Z: H19(0.2806) H22(0.3939) H34(0.9114) H13(0.2293) H26A(0.6295)
 H26B(0.5709) H26C(0.5297) H31(0.7675) H35(0.7802) H38(1.1315) H32(0.8948)
 H3(0.5519) H5(1.1462) H18A(0.1582) H18B(0.247) H18C(0.2449) H17A(0.1333)
 H17B(0.0789) H17C(0.0419) H29(0.621) H28(0.6231) H16A(0.0419) H16B(0.0757)
 H16C(0.1318) H4(1.0218) H4A(0.4979) H39(1.24) H10(0.2973) H41(1.3889)
 H42(1.2823) H40(1.3674) H27A(0.6455) H27B(0.5587) H27C(0.5751) H25A(0.4292)
 H25B(0.3879) H25C(0.386) H47A(0.0388) H47B(0.0525) H44A(0.1788) H44B(0.1538)
 H46A(-0.0597) H46B(-0.0468) H45A(0.0234) H45B(0.038) H50A(0.8646) H50B(0.9342)
 H50C(0.8484) H48A(0.7801) H48B(0.8004) H48C(0.8853) H49(0.7436) H7A(0.2742)
 H7B(0.3799) H7C(0.3102) H8A(0.4258) H8B(0.4951) H8C(0.4693) H9A(0.2253)
 H9B(0.2635) H9C(0.3028) H7AA(0.3663) H7AB(0.4668) H7AC(0.3972) H8AA(0.3383)
 H8AB(0.3851) H8AC(0.4464) H9AA(0.2287) H9AB(0.233) H9AC(0.2186)
;
_olex2_submission_special_instructions 'No special instructions were received'

loop_
_space_group_symop_operation_xyz
'x, y, z'
'-x+1/2, y+1/2, -z+1/2'
'-x, -y, -z'
'x-1/2, -y-1/2, z-1/2'

loop_
_atom_site_label
_atom_site_type_symbol
_atom_site_fract_x
_atom_site_fract_y
_atom_site_fract_z
_atom_site_U_iso_or_equiv
_atom_site_adp_type
_atom_site_occupancy
_atom_site_site_symmetry_order
_atom_site_calc_flag
_atom_site_refinement_flags_posn
_atom_site_refinement_flags_adp
_atom_site_refinement_flags_occupancy
_atom_site_disorder_assembly
_atom_site_disorder_group
Pt1 Pt 0.47959(2) 0.33584(2) 0.49991(2) 0.04983(14) Uani 1 1 d . . . . .
S1 S 0.31074(19) 0.46377(5) 0.15749(14) 0.0730(5) Uani 1 1 d . . . . .
N1 N 0.4260(4) 0.27261(14) 0.4587(3) 0.0502(10) Uani 1 1 d . . . . .
C19 C 0.6226(5) 0.36339(17) 0.2953(4) 0.0455(11) Uani 1 1 d . . . . .
H19 H 0.6609 0.3875 0.2806 0.055 Uiso 1 1 calc R U . . .
C22 C 0.6688(5) 0.44058(17) 0.4409(4) 0.0473(11) Uani 1 1 d . . . . .
H22 H 0.7000 0.4446 0.3939 0.057 Uiso 1 1 calc R U . . .
C34 C 0.3325(7) 0.38842(19) 0.8820(4) 0.0615(15) Uani 1 1 d . . . . .
H34 H 0.3322 0.4157 0.9114 0.074 Uiso 1 1 calc R U . . .
C13 C 0.5433(5) 0.28819(17) 0.2650(4) 0.0478(11) Uani 1 1 d . . . . .
H13 H 0.5277 0.2620 0.2293 0.057 Uiso 1 1 calc R U . . .
O1 O 0.2182(6) 0.28447(15) 1.0197(4) 0.0786(14) Uani 1 1 d . . . . .
C26 C 0.8977(7) 0.4941(3) 0.5665(10) 0.107(3) Uani 1 1 d . . . . .
H26A H 0.9090 0.4838 0.6295 0.160 Uiso 1 1 calc R U . . .
H26B H 0.9545 0.5172 0.5709 0.160 Uiso 1 1 calc R U . . .
H26C H 0.9089 0.4697 0.5297 0.160 Uiso 1 1 calc R U . . .
C31 C 0.3380(7) 0.3092(2) 0.7956(5) 0.0652(16) Uani 1 1 d . . . . .
H31 H 0.3413 0.2819 0.7675 0.078 Uiso 1 1 calc R U . . .
C35 C 0.3642(6) 0.38720(19) 0.8034(4) 0.0606(15) Uani 1 1 d . . . . .
H35 H 0.3835 0.4136 0.7802 0.073 Uiso 1 1 calc R U . . .
O3 O 0.2509(8) 0.4989(2) 0.1849(8) 0.119(3) Uani 1 1 d . . . . .
C38 C 0.1488(6) 0.2735(2) 1.1826(5) 0.0644(16) Uani 1 1 d . . . . .
H38 H 0.1485 0.2562 1.1315 0.077 Uiso 1 1 calc R U . . .
C32 C 0.3034(7) 0.3100(2) 0.8729(5) 0.0649(16) Uani 1 1 d . . . . .
H32 H 0.2817 0.2837 0.8948 0.078 Uiso 1 1 calc R U . . .
O4 O 0.2470(7) 0.4462(2) 0.0637(6) 0.124(2) Uani 1 1 d . . . . .
C1 C 0.4272(6) 0.34159(19) 0.6073(6) 0.0580(16) Uani 1 1 d . . . . .
C11 C 0.4515(5) 0.25833(17) 0.3817(4) 0.0484(12) Uani 1 1 d . . . . .
C3 C 0.3776(7) 0.2446(2) 0.4997(4) 0.0645(16) Uani 1 1 d . . . . .
H3 H 0.3611 0.2542 0.5519 0.077 Uiso 1 1 calc R U . . .
N3 N 0.5563(4) 0.39622(14) 0.5073(3) 0.0453(9) Uani 1 1 d . . . . .
C23 C 0.6882(5) 0.47325(17) 0.5117(4) 0.0482(12) Uani 1 1 d . . . . .
O2 O 0.3568(9) 0.4299(3) 0.2244(7) 0.149(3) Uani 1 1 d . . . . .
C33 C 0.3013(5) 0.35045(19) 0.9177(4) 0.0491(12) Uani 1 1 d . . . . .
N5 N 0.2354(6) 0.33843(15) 1.1303(4) 0.0586(13) Uani 1 1 d . . . . .
H5 H 0.2627 0.3650 1.1462 0.070 Uiso 1 1 calc R U . . .
C2 C 0.3991(6) 0.3446(2) 0.6762(4) 0.0559(14) Uani 1 1 d . . . . .
C18 C 0.7847(6) 0.3185(2) 0.2070(5) 0.0664(15) Uani 1 1 d . . . . .
H18A H 0.8171 0.3167 0.1582 0.100 Uiso 1 1 calc R U . . .
H18B H 0.8077 0.2925 0.2470 0.100 Uiso 1 1 calc R U . . .
H18C H 0.8146 0.3448 0.2449 0.100 Uiso 1 1 calc R U . . .
C17 C 0.6114(7) 0.3631(3) 0.0977(5) 0.0710(17) Uani 1 1 d . . . . .
H17A H 0.6540 0.3885 0.1333 0.106 Uiso 1 1 calc R U . . .
H17B H 0.5272 0.3679 0.0789 0.106 Uiso 1 1 calc R U . . .
H17C H 0.6300 0.3593 0.0419 0.106 Uiso 1 1 calc R U . . .
C14 C 0.6014(5) 0.32388(19) 0.2409(4) 0.0448(11) Uani 1 1 d . . . . .
C12 C 0.5095(5) 0.29218(17) 0.3420(4) 0.0448(11) Uani 1 1 d . . . . .
N2 N 0.5307(4) 0.33020(14) 0.3928(4) 0.0430(10) Uani 1 1 d . . . . .
C29 C 0.5729(5) 0.42782(19) 0.5748(4) 0.0522(13) Uani 1 1 d . . . . .
H29 H 0.5407 0.4235 0.6210 0.063 Uiso 1 1 calc R U . . .
C15 C 0.6484(5) 0.3209(2) 0.1605(4) 0.0529(13) Uani 1 1 d . . . . .
C30 C 0.3676(6) 0.3471(2) 0.7589(4) 0.0516(13) Uani 1 1 d . . . . .
C28 C 0.6358(6) 0.46612(18) 0.5769(4) 0.0549(13) Uani 1 1 d . . . . .
H28 H 0.6432 0.4877 0.6231 0.066 Uiso 1 1 calc R U . . .
C16 C 0.5991(8) 0.2802(3) 0.0965(5) 0.081(2) Uani 1 1 d . . . . .
H16A H 0.6210 0.2819 0.0419 0.122 Uiso 1 1 calc R U . . .
H16B H 0.5138 0.2797 0.0757 0.122 Uiso 1 1 calc R U . . .
H16C H 0.6316 0.2535 0.1318 0.122 Uiso 1 1 calc R U . . .
N4 N 0.2734(5) 0.35505(16) 0.9994(3) 0.0558(12) Uani 1 1 d . . . . .
H4 H 0.2784 0.3817 1.0218 0.067 Uiso 1 1 calc R U . . .
C4 C 0.3501(7) 0.2011(2) 0.4674(5) 0.0729(19) Uani 1 1 d . . . . .
H4A H 0.3146 0.1823 0.4979 0.087 Uiso 1 1 calc R U . . .
C21 C 0.6041(5) 0.40260(16) 0.4400(3) 0.0434(11) Uani 1 1 d . . . . .
C39 C 0.1057(7) 0.2563(2) 1.2485(5) 0.0720(18) Uani 1 1 d . . . . .
H39 H 0.0748 0.2275 1.2400 0.086 Uiso 1 1 calc R U . . .
C37 C 0.1924(5) 0.31705(18) 1.1937(4) 0.0503(12) Uani 1 1 d . . . . .
C24 C 0.7725(6) 0.5124(2) 0.5184(5) 0.0606(15) Uani 1 1 d . . . . .
C10 C 0.4259(6) 0.21515(18) 0.3490(4) 0.0547(13) Uani 1 1 d . . . . .
H10 H 0.4436 0.2057 0.2973 0.066 Uiso 1 1 calc R U . . .
C20 C 0.5853(5) 0.36567(16) 0.3713(4) 0.0432(11) Uani 1 1 d . . . . .
C41 C 0.1523(8) 0.3227(3) 1.3368(5) 0.077(2) Uani 1 1 d . . . . .
H41 H 0.1533 0.3394 1.3889 0.093 Uiso 1 1 calc R U . . .
C42 C 0.1958(8) 0.3407(2) 1.2723(5) 0.0654(18) Uani 1 1 d . . . . .
H42 H 0.2278 0.3693 1.2823 0.078 Uiso 1 1 calc R U . . .
C40 C 0.1075(7) 0.2800(3) 1.3240(5) 0.0768(19) Uani 1 1 d . . . . .
H40 H 0.0786 0.2677 1.3674 0.092 Uiso 1 1 calc R U . . .
C27 C 0.7559(9) 0.5501(2) 0.5802(7) 0.091(2) Uani 1 1 d . . . . .
H27A H 0.7837 0.5405 0.6455 0.137 Uiso 1 1 calc R U . . .
H27B H 0.6729 0.5578 0.5587 0.137 Uiso 1 1 calc R U . . .
H27C H 0.8007 0.5758 0.5751 0.137 Uiso 1 1 calc R U . . .
C5 C 0.3738(6) 0.18553(19) 0.3924(4) 0.0587(14) Uani 1 1 d . . . . .
C36 C 0.2394(5) 0.3228(2) 1.0479(4) 0.0530(13) Uani 1 1 d . . . . .
C25 C 0.7534(12) 0.5315(3) 0.4216(6) 0.106(3) Uani 1 1 d . . . . .
H25A H 0.7984 0.5586 0.4292 0.159 Uiso 1 1 calc R U . . .
H25B H 0.6702 0.5377 0.3879 0.159 Uiso 1 1 calc R U . . .
H25C H 0.7794 0.5103 0.3860 0.159 Uiso 1 1 calc R U . . .
F2 F 0.4093(9) 0.5230(3) 0.0879(7) 0.163(3) Uani 1 1 d . . . . .
C43 C 0.4343(10) 0.4904(4) 0.1445(12) 0.115(4) Uani 1 1 d . . . . .
F3 F 0.5028(11) 0.5074(4) 0.2286(12) 0.249(8) Uani 1 1 d . . . . .
F1 F 0.4999(10) 0.4623(4) 0.1226(15) 0.269(9) Uani 1 1 d . . . . .
O6 O 0.4666(6) 0.1829(2) 0.1440(4) 0.0904(15) Uiso 1 1 d . . . . .
C47 C 0.3712(10) 0.1854(4) 0.0540(8) 0.109(3) Uiso 1 1 d . . . . .
H47A H 0.3436 0.2159 0.0388 0.130 Uiso 1 1 calc R U . . .
H47B H 0.3050 0.1668 0.0525 0.130 Uiso 1 1 calc R U . . .
C44 C 0.5379(14) 0.1475(5) 0.1362(10) 0.134(4) Uiso 1 1 d . . . . .
H44A H 0.6200 0.1523 0.1788 0.161 Uiso 1 1 calc R U . . .
H44B H 0.5106 0.1197 0.1538 0.161 Uiso 1 1 calc R U . . .
C46 C 0.4255(17) 0.1683(5) -0.0132(12) 0.144(5) Uiso 1 1 d . . . . .
H46A H 0.3708 0.1483 -0.0597 0.173 Uiso 1 1 calc R U . . .
H46B H 0.4445 0.1929 -0.0468 0.173 Uiso 1 1 calc R U . . .
C45 C 0.5301(18) 0.1454(7) 0.0438(15) 0.168(5) Uiso 1 1 d . . . . .
H45A H 0.5263 0.1145 0.0234 0.202 Uiso 1 1 calc R U . . .
H45B H 0.5994 0.1593 0.0380 0.202 Uiso 1 1 calc R U . . .
N6 N 1.1038(7) 0.5355(3) 0.8131(6) 0.097(2) Uiso 1 1 d . . . . .
C50 C 1.041(3) 0.5289(10) 0.869(2) 0.243(11) Uiso 1 1 d . . . . .
H50A H 0.9908 0.5543 0.8646 0.364 Uiso 1 1 calc R U . . .
H50B H 1.0953 0.5252 0.9342 0.364 Uiso 1 1 calc R U . . .
H50C H 0.9929 0.5026 0.8484 0.364 Uiso 1 1 calc R U . . .
C48 C 1.181(3) 0.4975(7) 0.820(2) 0.220(11) Uiso 1 1 d . . . . .
H48A H 1.2253 0.5022 0.7801 0.330 Uiso 1 1 calc R U . . .
H48B H 1.1340 0.4709 0.8004 0.330 Uiso 1 1 calc R U . . .
H48C H 1.2359 0.4941 0.8853 0.330 Uiso 1 1 calc R U . . .
O5 O 1.1714(7) 0.5636(2) 0.7079(5) 0.114(2) Uiso 1 1 d . . . . .
C49 C 1.1018(15) 0.5645(5) 0.7545(10) 0.144(4) Uiso 1 1 d . . . . .
H49 H 1.0480 0.5880 0.7436 0.173 Uiso 1 1 calc R U . . .
C6 C 0.3471(7) 0.1366(2) 0.3582(5) 0.0741(19) Uani 1 1 d D . . . .
C7 C 0.2150(16) 0.1275(12) 0.328(3) 0.119(13) Uani 0.30(2) 1 d D U P A 1
H7A H 0.1714 0.1460 0.2742 0.178 Uiso 0.30(2) 1 calc R U P A 1
H7B H 0.1906 0.1340 0.3799 0.178 Uiso 0.30(2) 1 calc R U P A 1
H7C H 0.1993 0.0967 0.3102 0.178 Uiso 0.30(2) 1 calc R U P A 1
C8 C 0.412(3) 0.1052(8) 0.4456(16) 0.116(15) Uani 0.30(2) 1 d D U P A 1
H8A H 0.3962 0.0746 0.4258 0.174 Uiso 0.30(2) 1 calc R U P A 1
H8B H 0.3823 0.1111 0.4951 0.174 Uiso 0.30(2) 1 calc R U P A 1
H8C H 0.4960 0.1106 0.4693 0.174 Uiso 0.30(2) 1 calc R U P A 1
C9 C 0.390(4) 0.1234(9) 0.280(2) 0.125(14) Uani 0.30(2) 1 d D U P A 1
H9A H 0.3523 0.1419 0.2253 0.187 Uiso 0.30(2) 1 calc R U P A 1
H9B H 0.3705 0.0927 0.2635 0.187 Uiso 0.30(2) 1 calc R U P A 1
H9C H 0.4750 0.1273 0.3028 0.187 Uiso 0.30(2) 1 calc R U P A 1
C7A C 0.2658(18) 0.1142(5) 0.4011(14) 0.126(7) Uani 0.70(2) 1 d D U P A 2
H7AA H 0.1849 0.1233 0.3663 0.190 Uiso 0.70(2) 1 calc R U P A 2
H7AB H 0.2895 0.1229 0.4668 0.190 Uiso 0.70(2) 1 calc R U P A 2
H7AC H 0.2719 0.0824 0.3972 0.190 Uiso 0.70(2) 1 calc R U P A 2
C8A C 0.4620(10) 0.1137(4) 0.3843(14) 0.118(7) Uani 0.70(2) 1 d D U P A 2
H8AA H 0.4965 0.1207 0.3383 0.176 Uiso 0.70(2) 1 calc R U P A 2
H8AB H 0.4501 0.0821 0.3851 0.176 Uiso 0.70(2) 1 calc R U P A 2
H8AC H 0.5147 0.1234 0.4464 0.176 Uiso 0.70(2) 1 calc R U P A 2
C9A C 0.2790(14) 0.1372(4) 0.2494(7) 0.103(5) Uani 0.70(2) 1 d D U P A 2
H9AA H 0.2558 0.1673 0.2287 0.155 Uiso 0.70(2) 1 calc R U P A 2
H9AB H 0.2091 0.1189 0.2330 0.155 Uiso 0.70(2) 1 calc R U P A 2
H9AC H 0.3294 0.1259 0.2186 0.155 Uiso 0.70(2) 1 calc R U P A 2

loop_
_atom_site_aniso_label
_atom_site_aniso_U_11
_atom_site_aniso_U_22
_atom_site_aniso_U_33
_atom_site_aniso_U_23
_atom_site_aniso_U_13
_atom_site_aniso_U_12
Pt1 0.0646(2) 0.0504(2) 0.04585(19) -0.00697(7) 0.03374(13) -0.00690(8)
S1 0.0968(12) 0.0529(8) 0.0822(11) -0.0087(8) 0.0484(10) -0.0055(8)
N1 0.069(3) 0.049(2) 0.043(2) -0.0047(18) 0.034(2) -0.009(2)
C19 0.057(3) 0.048(3) 0.042(3) -0.005(2) 0.030(2) -0.007(2)
C22 0.057(3) 0.048(3) 0.044(3) -0.008(2) 0.027(2) -0.005(2)
C34 0.100(5) 0.044(3) 0.056(3) -0.004(2) 0.047(3) -0.004(3)
C13 0.059(3) 0.048(3) 0.039(3) -0.007(2) 0.022(2) -0.006(2)
O1 0.129(4) 0.057(3) 0.080(3) -0.014(2) 0.074(3) -0.019(3)
C26 0.060(4) 0.090(5) 0.160(11) -0.020(5) 0.032(5) -0.013(4)
C31 0.102(5) 0.052(3) 0.063(4) -0.017(3) 0.055(4) -0.014(3)
C35 0.094(4) 0.049(3) 0.052(3) -0.004(2) 0.042(3) -0.014(3)
O3 0.146(6) 0.097(5) 0.147(8) -0.025(3) 0.093(6) 0.005(4)
C38 0.084(4) 0.062(3) 0.058(4) -0.007(3) 0.038(3) -0.009(3)
C32 0.103(5) 0.049(3) 0.062(4) -0.007(3) 0.054(4) -0.010(3)
O4 0.132(5) 0.100(4) 0.124(5) -0.048(4) 0.030(5) -0.012(4)
C1 0.063(4) 0.047(3) 0.076(4) -0.008(3) 0.040(3) -0.007(2)
C11 0.057(3) 0.048(3) 0.045(3) -0.002(2) 0.024(2) -0.006(2)
C3 0.096(5) 0.056(3) 0.057(3) -0.012(3) 0.048(3) -0.022(3)
N3 0.053(2) 0.041(2) 0.049(2) -0.0058(17) 0.0276(18) -0.0042(19)
C23 0.050(3) 0.042(3) 0.054(3) -0.005(2) 0.021(2) 0.000(2)
O2 0.170(8) 0.111(5) 0.167(7) 0.046(5) 0.066(7) -0.010(5)
C33 0.059(3) 0.052(3) 0.045(3) -0.006(2) 0.029(2) -0.003(3)
N5 0.085(4) 0.052(3) 0.054(3) -0.0082(19) 0.043(3) -0.015(2)
C2 0.075(4) 0.059(3) 0.049(3) -0.005(3) 0.042(3) -0.006(3)
C18 0.071(4) 0.077(4) 0.063(4) -0.009(3) 0.039(3) 0.008(3)
C17 0.090(5) 0.086(4) 0.046(3) 0.009(3) 0.035(3) 0.005(4)
C14 0.054(3) 0.051(3) 0.034(2) -0.004(2) 0.021(2) 0.001(2)
C12 0.053(3) 0.045(3) 0.042(3) -0.007(2) 0.024(2) -0.006(2)
N2 0.044(2) 0.045(2) 0.048(3) -0.0042(18) 0.027(2) -0.0041(17)
C29 0.066(3) 0.055(3) 0.047(3) -0.013(2) 0.034(3) -0.003(3)
C15 0.067(3) 0.062(3) 0.041(3) -0.006(3) 0.033(3) -0.002(3)
C30 0.064(3) 0.056(3) 0.043(3) -0.006(3) 0.030(3) -0.010(3)
C28 0.069(3) 0.050(3) 0.053(3) -0.014(2) 0.031(3) -0.004(3)
C16 0.111(6) 0.089(5) 0.058(4) -0.031(3) 0.049(4) -0.025(4)
N4 0.084(3) 0.050(3) 0.051(3) -0.006(2) 0.045(2) -0.005(2)
C4 0.099(5) 0.070(4) 0.065(4) -0.008(3) 0.048(4) -0.031(4)
C21 0.055(3) 0.042(2) 0.037(2) -0.0026(19) 0.022(2) 0.002(2)
C39 0.091(5) 0.056(3) 0.081(5) 0.003(3) 0.046(4) -0.017(3)
C37 0.059(3) 0.050(3) 0.051(3) 0.006(2) 0.032(2) 0.003(2)
C24 0.072(4) 0.051(3) 0.062(4) -0.013(3) 0.030(3) -0.010(3)
C10 0.070(4) 0.049(3) 0.048(3) -0.011(2) 0.025(3) -0.011(3)
C20 0.047(3) 0.043(3) 0.045(3) 0.003(2) 0.022(2) -0.003(2)
C41 0.113(6) 0.082(4) 0.058(4) -0.003(3) 0.057(4) -0.005(4)
C42 0.095(5) 0.058(3) 0.057(4) -0.005(3) 0.045(4) -0.012(3)
C40 0.089(5) 0.093(5) 0.067(4) 0.013(4) 0.050(4) -0.007(4)
C27 0.110(6) 0.061(4) 0.116(6) -0.035(4) 0.058(5) -0.022(4)
C5 0.072(4) 0.050(3) 0.056(3) -0.007(3) 0.026(3) -0.016(3)
C36 0.062(3) 0.052(3) 0.053(3) -0.006(3) 0.031(3) -0.003(3)
C25 0.176(10) 0.079(5) 0.077(5) -0.012(4) 0.064(6) -0.056(6)
F2 0.217(9) 0.117(5) 0.209(8) 0.038(5) 0.143(7) -0.014(5)
C43 0.088(6) 0.081(5) 0.178(13) -0.014(7) 0.053(7) -0.012(5)
F3 0.186(9) 0.236(11) 0.233(14) 0.029(9) -0.023(9) -0.123(9)
F1 0.184(9) 0.160(7) 0.57(3) 0.007(12) 0.256(15) 0.029(7)
C6 0.099(5) 0.052(3) 0.080(5) -0.018(3) 0.045(4) -0.025(3)
C7 0.12(3) 0.10(2) 0.14(3) -0.05(2) 0.05(2) -0.053(19)
C8 0.19(4) 0.042(12) 0.09(2) 0.001(12) 0.02(2) -0.017(17)
C9 0.21(4) 0.058(15) 0.14(3) -0.008(17) 0.10(3) -0.02(2)
C7A 0.179(18) 0.081(9) 0.168(17) -0.040(10) 0.122(15) -0.072(11)
C8A 0.100(9) 0.055(6) 0.183(18) -0.017(8) 0.037(10) 0.005(6)
C9A 0.123(11) 0.079(8) 0.093(9) -0.039(6) 0.024(8) -0.032(7)

loop_
_atom_type_symbol
_atom_type_description
_atom_type_scat_dispersion_real
_atom_type_scat_dispersion_imag
_atom_type_scat_source
Pt Pt -1.7033 8.3905 'International Tables Vol C Tables 4.2.6.8 and 6.1.1.4'
S S 0.1246 0.1234 'International Tables Vol C Tables 4.2.6.8 and 6.1.1.4'
F F 0.0171 0.0103 'International Tables Vol C Tables 4.2.6.8 and 6.1.1.4'
C C 0.0033 0.0016 'International Tables Vol C Tables 4.2.6.8 and 6.1.1.4'
H H 0.0000 0.0000 'International Tables Vol C Tables 4.2.6.8 and 6.1.1.4'
N N 0.0061 0.0033 'International Tables Vol C Tables 4.2.6.8 and 6.1.1.4'
O O 0.0106 0.0060 'International Tables Vol C Tables 4.2.6.8 and 6.1.1.4'

loop_
_geom_angle_atom_site_label_1
_geom_angle_atom_site_label_2
_geom_angle_atom_site_label_3
_geom_angle
C1 Pt1 N1 99.8(2)
C1 Pt1 N3 99.3(2)
N3 Pt1 N1 160.73(18)
N2 Pt1 N1 80.11(17)
N2 Pt1 C1 179.7(2)
N2 Pt1 N3 80.73(17)
O3 S1 O4 114.6(6)
O3 S1 C43 104.2(5)
O4 S1 C43 102.5(6)
O2 S1 O3 115.8(6)
O2 S1 O4 111.7(5)
O2 S1 C43 106.6(6)
C11 N1 Pt1 113.7(3)
C3 N1 Pt1 127.1(4)
C3 N1 C11 119.1(5)
C14 C19 H19 120.6
C20 C19 H19 120.6
C20 C19 C14 118.8(5)
C23 C22 H22 119.6
C21 C22 H22 119.6
C21 C22 C23 120.9(5)
C35 C34 H34 119.2
C33 C34 H34 119.2
C33 C34 C35 121.7(5)
C14 C13 H13 120.2
C12 C13 H13 120.2
C12 C13 C14 119.5(5)
H26A C26 H26B 109.5
H26A C26 H26C 109.5
H26B C26 H26C 109.5
C24 C26 H26A 109.5
C24 C26 H26B 109.5
C24 C26 H26C 109.5
C32 C31 H31 118.8
C30 C31 H31 118.8
C30 C31 C32 122.5(5)
C34 C35 H35 119.6
C34 C35 C30 120.8(5)
C30 C35 H35 119.6
C39 C38 H38 120.4
C39 C38 C37 119.2(6)
C37 C38 H38 120.4
C31 C32 H32 120.2
C31 C32 C33 119.7(6)
C33 C32 H32 120.2
C2 C1 Pt1 177.4(7)
N1 C11 C12 114.9(4)
C10 C11 N1 120.1(5)
C10 C11 C12 124.9(5)
N1 C3 H3 119.1
N1 C3 C4 121.8(6)
C4 C3 H3 119.1
C29 N3 Pt1 127.1(4)
C29 N3 C21 118.9(4)
C21 N3 Pt1 113.7(3)
C22 C23 C24 119.9(5)
C28 C23 C22 116.7(5)
C28 C23 C24 123.2(5)
C34 C33 C32 118.0(5)
C34 C33 N4 117.3(5)
C32 C33 N4 124.6(5)
C37 N5 H5 115.7
C36 N5 H5 115.7
C36 N5 C37 128.6(5)
C1 C2 C30 178.5(7)
H18A C18 H18B 109.5
H18A C18 H18C 109.5
H18B C18 H18C 109.5
C15 C18 H18A 109.5
C15 C18 H18B 109.5
C15 C18 H18C 109.5
H17A C17 H17B 109.5
H17A C17 H17C 109.5
H17B C17 H17C 109.5
C15 C17 H17A 109.5
C15 C17 H17B 109.5
C15 C17 H17C 109.5
C19 C14 C15 118.2(5)
C13 C14 C19 119.2(5)
C13 C14 C15 122.5(5)
C13 C12 C11 128.4(4)
N2 C12 C13 120.3(5)
N2 C12 C11 111.3(4)
C12 N2 Pt1 119.9(4)
C12 N2 C20 122.1(5)
C20 N2 Pt1 118.0(3)
N3 C29 H29 119.1
N3 C29 C28 121.7(5)
C28 C29 H29 119.1
C18 C15 C17 109.5(6)
C18 C15 C16 110.3(6)
C14 C15 C18 107.4(5)
C14 C15 C17 109.5(5)
C14 C15 C16 112.0(5)
C16 C15 C17 108.1(5)
C31 C30 C35 117.4(5)
C31 C30 C2 120.3(6)
C35 C30 C2 122.3(5)
C23 C28 H28 119.5
C29 C28 C23 121.1(5)
C29 C28 H28 119.5
C15 C16 H16A 109.5
C15 C16 H16B 109.5
C15 C16 H16C 109.5
H16A C16 H16B 109.5
H16A C16 H16C 109.5
H16B C16 H16C 109.5
C33 N4 H4 115.7
C36 N4 C33 128.6(5)
C36 N4 H4 115.7
C3 C4 H4A 119.4
C5 C4 C3 121.3(6)
C5 C4 H4A 119.4
C22 C21 C20 124.1(5)
N3 C21 C22 120.6(4)
N3 C21 C20 115.2(4)
C38 C39 H39 119.0
C40 C39 C38 121.9(6)
C40 C39 H39 119.0
C38 C37 N5 124.3(5)
C42 C37 C38 118.3(5)
C42 C37 N5 117.3(5)
C26 C24 C23 106.0(6)
C26 C24 C27 108.3(7)
C27 C24 C23 111.6(6)
C25 C24 C26 111.2(9)
C25 C24 C23 111.9(5)
C25 C24 C27 107.9(7)
C11 C10 H10 119.7
C11 C10 C5 120.7(6)
C5 C10 H10 119.7
C19 C20 C21 127.5(5)
N2 C20 C19 120.2(5)
N2 C20 C21 112.2(4)
C42 C41 H41 120.0
C40 C41 H41 120.0
C40 C41 C42 119.9(7)
C37 C42 C41 121.1(6)
C37 C42 H42 119.5
C41 C42 H42 119.5
C39 C40 C41 119.5(6)
C39 C40 H40 120.3
C41 C40 H40 120.3
C24 C27 H27A 109.5
C24 C27 H27B 109.5
C24 C27 H27C 109.5
H27A C27 H27B 109.5
H27A C27 H27C 109.5
H27B C27 H27C 109.5
C4 C5 C10 117.0(5)
C4 C5 C6 121.5(6)
C10 C5 C6 121.4(5)
O1 C36 N5 125.0(6)
O1 C36 N4 123.0(5)
N5 C36 N4 112.0(5)
C24 C25 H25A 109.5
C24 C25 H25B 109.5
C24 C25 H25C 109.5
H25A C25 H25B 109.5
H25A C25 H25C 109.5
H25B C25 H25C 109.5
F2 C43 S1 115.3(9)
F2 C43 F3 104.8(10)
F2 C43 F1 110.3(15)
F3 C43 S1 108.3(12)
F1 C43 S1 111.5(8)
F1 C43 F3 106.0(13)
C44 O6 C47 105.3(8)
O6 C47 H47A 111.1
O6 C47 H47B 111.1
O6 C47 C46 103.1(10)
H47A C47 H47B 109.1
C46 C47 H47A 111.1
C46 C47 H47B 111.1
O6 C44 H44A 110.0
O6 C44 H44B 110.0
H44A C44 H44B 108.4
C45 C44 O6 108.3(13)
C45 C44 H44A 110.0
C45 C44 H44B 110.0
C47 C46 H46A 110.5
C47 C46 H46B 110.5
H46A C46 H46B 108.7
C45 C46 C47 106.0(15)
C45 C46 H46A 110.5
C45 C46 H46B 110.5
C44 C45 C46 107.5(18)
C44 C45 H45A 110.2
C44 C45 H45B 110.2
C46 C45 H45A 110.2
C46 C45 H45B 110.2
H45A C45 H45B 108.5
C50 N6 C48 109.8(18)
C49 N6 C50 133.7(17)
C49 N6 C48 116.3(17)
N6 C50 H50A 109.5
N6 C50 H50B 109.5
N6 C50 H50C 109.5
H50A C50 H50B 109.5
H50A C50 H50C 109.5
H50B C50 H50C 109.5
N6 C48 H48A 109.5
N6 C48 H48B 109.5
N6 C48 H48C 109.5
H48A C48 H48B 109.5
H48A C48 H48C 109.5
H48B C48 H48C 109.5
N6 C49 O5 122.6(14)
N6 C49 H49 118.7
O5 C49 H49 118.7
C5 C6 C8 108.2(10)
C7 C6 C5 109.6(14)
C7 C6 C8 106.3(13)
C9 C6 C5 114.7(12)
C9 C6 C7 110.7(14)
C9 C6 C8 106.9(13)
C7A C6 C5 111.2(7)
C7A C6 C9A 106.8(9)
C8A C6 C5 107.2(7)
C8A C6 C7A 112.4(9)
C8A C6 C9A 111.3(9)
C9A C6 C5 107.8(6)
C6 C7 H7A 109.5
C6 C7 H7B 109.5
C6 C7 H7C 109.5
H7A C7 H7B 109.5
H7A C7 H7C 109.5
H7B C7 H7C 109.5
C6 C8 H8A 109.5
C6 C8 H8B 109.5
C6 C8 H8C 109.5
H8A C8 H8B 109.5
H8A C8 H8C 109.5
H8B C8 H8C 109.5
C6 C9 H9A 109.5
C6 C9 H9B 109.5
C6 C9 H9C 109.5
H9A C9 H9B 109.5
H9A C9 H9C 109.5
H9B C9 H9C 109.5
C6 C7A H7AA 109.5
C6 C7A H7AB 109.5
C6 C7A H7AC 109.5
H7AA C7A H7AB 109.5
H7AA C7A H7AC 109.5
H7AB C7A H7AC 109.5
C6 C8A H8AA 109.5
C6 C8A H8AB 109.5
C6 C8A H8AC 109.5
H8AA C8A H8AB 109.5
H8AA C8A H8AC 109.5
H8AB C8A H8AC 109.5
C6 C9A H9AA 109.5
C6 C9A H9AB 109.5
C6 C9A H9AC 109.5
H9AA C9A H9AB 109.5
H9AA C9A H9AC 109.5
H9AB C9A H9AC 109.5

loop_
_geom_bond_atom_site_label_1
_geom_bond_atom_site_label_2
_geom_bond_distance
Pt1 N1 2.022(4)
Pt1 C1 1.963(8)
Pt1 N3 2.016(4)
Pt1 N2 1.948(5)
S1 O3 1.426(6)
S1 O4 1.434(7)
S1 O2 1.392(8)
S1 C43 1.772(11)
N1 C11 1.381(7)
N1 C3 1.306(8)
C19 H19 0.9300
C19 C14 1.408(8)
C19 C20 1.388(7)
C22 H22 0.9300
C22 C23 1.403(8)
C22 C21 1.378(7)
C34 H34 0.9300
C34 C35 1.381(9)
C34 C33 1.371(9)
C13 H13 0.9300
C13 C14 1.401(8)
C13 C12 1.378(8)
O1 C36 1.217(8)
C26 H26A 0.9600
C26 H26B 0.9600
C26 H26C 0.9600
C26 C24 1.515(12)
C31 H31 0.9300
C31 C32 1.384(9)
C31 C30 1.370(9)
C35 H35 0.9300
C35 C30 1.384(9)
C38 H38 0.9300
C38 C39 1.388(10)
C38 C37 1.392(9)
C32 H32 0.9300
C32 C33 1.392(9)
C1 C2 1.216(10)
C11 C12 1.484(7)
C11 C10 1.377(8)
C3 H3 0.9300
C3 C4 1.386(10)
N3 C29 1.350(7)
N3 C21 1.362(7)
C23 C28 1.377(9)
C23 C24 1.532(9)
C33 N4 1.406(7)
N5 H5 0.8600
N5 C37 1.407(8)
N5 C36 1.350(8)
C2 C30 1.441(8)
C18 H18A 0.9600
C18 H18B 0.9600
C18 H18C 0.9600
C18 C15 1.532(9)
C17 H17A 0.9600
C17 H17B 0.9600
C17 H17C 0.9600
C17 C15 1.541(10)
C14 C15 1.529(8)
C12 N2 1.343(7)
N2 C20 1.354(7)
C29 H29 0.9300
C29 C28 1.371(8)
C15 C16 1.530(9)
C28 H28 0.9300
C16 H16A 0.9600
C16 H16B 0.9600
C16 H16C 0.9600
N4 H4 0.8600
N4 C36 1.367(8)
C4 H4A 0.9300
C4 C5 1.355(10)
C21 C20 1.474(7)
C39 H39 0.9300
C39 C40 1.337(11)
C37 C42 1.370(9)
C24 C27 1.526(10)
C24 C25 1.506(11)
C10 H10 0.9300
C10 C5 1.389(9)
C41 H41 0.9300
C41 C42 1.383(10)
C41 C40 1.372(12)
C42 H42 0.9300
C40 H40 0.9300
C27 H27A 0.9600
C27 H27B 0.9600
C27 H27C 0.9600
C5 C6 1.547(9)
C25 H25A 0.9600
C25 H25B 0.9600
C25 H25C 0.9600
F2 C43 1.258(16)
C43 F3 1.33(2)
C43 F1 1.282(15)
O6 C47 1.414(12)
O6 C44 1.399(16)
C47 H47A 0.9700
C47 H47B 0.9700
C47 C46 1.49(2)
C44 H44A 0.9700
C44 H44B 0.9700
C44 C45 1.37(2)
C46 H46A 0.9700
C46 H46B 0.9700
C46 C45 1.41(3)
C45 H45A 0.9700
C45 H45B 0.9700
N6 C50 1.35(3)
N6 C48 1.45(2)
N6 C49 1.234(16)
C50 H50A 0.9600
C50 H50B 0.9600
C50 H50C 0.9600
C48 H48A 0.9600
C48 H48B 0.9600
C48 H48C 0.9600
O5 C49 1.288(17)
C49 H49 0.9300
C6 C7 1.513(16)
C6 C8 1.569(16)
C6 C9 1.510(16)
C6 C7A 1.524(11)
C6 C8A 1.465(12)
C6 C9A 1.537(11)
C7 H7A 0.9600
C7 H7B 0.9600
C7 H7C 0.9600
C8 H8A 0.9600
C8 H8B 0.9600
C8 H8C 0.9600
C9 H9A 0.9600
C9 H9B 0.9600
C9 H9C 0.9600
C7A H7AA 0.9600
C7A H7AB 0.9600
C7A H7AC 0.9600
C8A H8AA 0.9600
C8A H8AB 0.9600
C8A H8AC 0.9600
C9A H9AA 0.9600
C9A H9AB 0.9600
C9A H9AC 0.9600

loop_
_geom_torsion_atom_site_label_1
_geom_torsion_atom_site_label_2
_geom_torsion_atom_site_label_3
_geom_torsion_atom_site_label_4
_geom_torsion
Pt1 N1 C11 C12 -1.8(6)
Pt1 N1 C11 C10 176.6(4)
Pt1 N1 C3 C4 -176.6(6)
Pt1 N3 C29 C28 174.1(4)
Pt1 N3 C21 C22 -174.3(4)
Pt1 N3 C21 C20 3.3(6)
Pt1 N2 C20 C19 -179.6(4)
Pt1 N2 C20 C21 4.0(6)
N1 C11 C12 C13 -178.6(5)
N1 C11 C12 N2 2.7(7)
N1 C11 C10 C5 0.2(9)
N1 C3 C4 C5 0.9(12)
C19 C14 C15 C18 69.3(7)
C19 C14 C15 C17 -49.4(7)
C19 C14 C15 C16 -169.3(6)
C22 C23 C28 C29 3.1(9)
C22 C23 C24 C26 -77.9(8)
C22 C23 C24 C27 164.5(6)
C22 C23 C24 C25 43.4(9)
C22 C21 C20 C19 -3.3(9)
C22 C21 C20 N2 172.8(5)
C34 C35 C30 C31 0.3(10)
C34 C35 C30 C2 179.4(7)
C34 C33 N4 C36 179.6(6)
C13 C14 C15 C18 -107.6(6)
C13 C14 C15 C17 133.6(6)
C13 C14 C15 C16 13.7(8)
C13 C12 N2 Pt1 178.8(4)
C13 C12 N2 C20 -0.1(8)
C31 C32 C33 C34 0.9(10)
C31 C32 C33 N4 -176.7(7)
C35 C34 C33 C32 0.6(10)
C35 C34 C33 N4 178.4(6)
O3 S1 C43 F2 -55.3(13)
O3 S1 C43 F3 61.7(11)
O3 S1 C43 F1 177.9(14)
C38 C39 C40 C41 0.4(13)
C38 C37 C42 C41 -2.8(11)
C32 C31 C30 C35 1.3(11)
C32 C31 C30 C2 -177.9(7)
C32 C33 N4 C36 -2.8(10)
O4 S1 C43 F2 64.4(11)
O4 S1 C43 F3 -178.6(10)
O4 S1 C43 F1 -62.4(14)
C11 N1 C3 C4 -0.6(10)
C11 C12 N2 Pt1 -2.5(6)
C11 C12 N2 C20 178.6(5)
C11 C10 C5 C4 0.0(10)
C11 C10 C5 C6 -178.5(6)
C3 N1 C11 C12 -178.3(5)
C3 N1 C11 C10 0.1(9)
C3 C4 C5 C10 -0.6(11)
C3 C4 C5 C6 178.0(7)
N3 C29 C28 C23 -2.1(9)
N3 C21 C20 C19 179.2(5)
N3 C21 C20 N2 -4.7(7)
C23 C22 C21 N3 0.8(8)
C23 C22 C21 C20 -176.6(5)
O2 S1 C43 F2 -178.2(11)
O2 S1 C43 F3 -61.1(11)
O2 S1 C43 F1 55.0(15)
C33 C34 C35 C30 -1.2(11)
C33 N4 C36 O1 -6.8(10)
C33 N4 C36 N5 171.8(6)
N5 C37 C42 C41 178.2(7)
C14 C19 C20 N2 0.7(8)
C14 C19 C20 C21 176.5(5)
C14 C13 C12 C11 -177.6(5)
C14 C13 C12 N2 0.9(8)
C12 C13 C14 C19 -0.9(8)
C12 C13 C14 C15 176.1(5)
C12 C11 C10 C5 178.5(5)
C12 N2 C20 C19 -0.7(8)
C12 N2 C20 C21 -177.0(5)
C29 N3 C21 C22 0.3(8)
C29 N3 C21 C20 177.9(5)
C30 C31 C32 C33 -1.8(12)
C28 C23 C24 C26 97.1(8)
C28 C23 C24 C27 -20.6(9)
C28 C23 C24 C25 -141.6(8)
C4 C5 C6 C7 61(2)
C4 C5 C6 C8 -54.9(19)
C4 C5 C6 C9 -174.2(19)
C4 C5 C6 C7A 14.4(13)
C4 C5 C6 C8A -108.9(11)
C4 C5 C6 C9A 131.1(10)
C21 C22 C23 C28 -2.5(8)
C21 C22 C23 C24 172.8(5)
C21 N3 C29 C28 0.3(8)
C39 C38 C37 N5 -178.3(7)
C39 C38 C37 C42 2.8(10)
C37 C38 C39 C40 -1.7(11)
C37 N5 C36 O1 -9.1(12)
C37 N5 C36 N4 172.3(6)
C24 C23 C28 C29 -172.0(6)
C10 C11 C12 C13 3.1(9)
C10 C11 C12 N2 -175.6(5)
C10 C5 C6 C7 -121.0(19)
C10 C5 C6 C8 123.6(18)
C10 C5 C6 C9 4(2)
C10 C5 C6 C7A -167.1(11)
C10 C5 C6 C8A 69.6(12)
C10 C5 C6 C9A -50.4(10)
C20 C19 C14 C13 0.1(8)
C20 C19 C14 C15 -177.0(5)
C42 C41 C40 C39 -0.4(13)
C40 C41 C42 C37 1.6(13)
C36 N5 C37 C38 2.5(11)
C36 N5 C37 C42 -178.6(7)
O6 C47 C46 C45 17.5(16)
O6 C44 C45 C46 -20(2)
C47 O6 C44 C45 31.6(16)
C47 C46 C45 C44 1(2)
C44 O6 C47 C46 -29.2(12)
C50 N6 C49 O5 -179.4(19)
C48 N6 C49 O5 -6(2)
